data_4102528
loop_
_publ_author_name
'Yann Ferrand'
'Amol M. Kendhale'
'Brice Kauffmann'
'Axelle Gr\'elard'
'C\'ecile Marie'
'Virginie Blot'
'Muriel Pipelier'
'Didier Dubreuil'
'Ivan Huc'

_publ_section_title
;
 Diastereoselective Encapsulation of Tartaric Acid by a Helical Aromatic
 Oligoamide
;
_journal_name_full 'Journal of the American Chemical Society'
_journal_page_first 7858
_journal_page_last 7859
_journal_paper_doi 10.1021/ja102794a
_journal_volume 132
_journal_year 2010
_chemical_formula_sum 'C177 H159 Cl15 N34 O44'
_space_group_IT_number 14
_symmetry_cell_setting monoclinic
_symmetry_Int_Tables_number 14
_symmetry_space_group_name_Hall '-P 2yn'
_symmetry_space_group_name_H-M 'P 1 21/n 1'
_cell_angle_alpha 90.00
_cell_angle_beta 106.451(4)
_cell_angle_gamma 90.00
_cell_formula_units_Z 8
_cell_length_a 25.1630(19)
_cell_length_b 48.087(3)
_cell_length_c 34.425(2)
_cell_volume 39949(5)
_cod_data_source_file ja102794a_si_002.cif
_cod_data_source_block 13mertartrate
_cod_original_cell_volume 39949.5
_cod_original_sg_symbol_H-M 'P 21/n'
_cod_original_formula_sum 'C177 H159 N34 O44 Cl15'
_cod_database_code 4102528

loop_
_symmetry_equiv_pos_site_id
_symmetry_equiv_pos_as_xyz
1 x,y,z
2 1/2-x,1/2+y,1/2-z
3 -x,-y,-z
4 1/2+x,1/2-y,1/2+z

loop_
_atom_site_label
_atom_site_type_symbol
_atom_site_fract_x
_atom_site_fract_y
_atom_site_fract_z
O5 O 0.2047 0.3058 0.6319
O24 O 0.1025 0.2289 0.5576
O25 O 0.3171 0.1591 0.4699
N609 N 0.1997 0.2079 0.7339
O33 O 0.3069 0.2661 0.4691
O36 O 0.4479 0.2485 0.8919
O37 O 0.4921 0.1203 0.4476
O40 O 0.4514 0.2173 0.4931
O41 O 0.1604 0.0908 0.4659
O44 O 0.4649 0.252 0.7502
O57 O 0.5645 0.1607 0.6022
O60 O 0.3594 0.1512 0.8549
N615 N 0.4351 0.1539 0.5395
O62 O 0.0986 0.1592 0.671
O63 O 0.3771 0.3283 0.5977
N604 N 0.2854 0.1478 0.5252
H604 H 0.2767 0.1559 0.5448
N620 N 0.3693 0.164 0.795
H620 H 0.3792 0.1579 0.7745
N607 N 0.2206 0.2604 0.6229
H607 H 0.2207 0.2448 0.6349
N619 N 0.3517 0.2034 0.7563
O78 O 0.2463 0.0277 0.5911
N601 N 0.1266 0.1445 0.5784
N3 N 0.3712 0.0463 0.6523
N4 N 0.1358 0.1088 0.5211
H4 H 0.1286 0.1039 0.5431
N6 N 0.4909 0.1931 0.8145
O614 O 0.4029 0.0267 0.5625
O618 O 0.3248 0.2875 0.72
N11 N 0.4793 0.1085 0.7333
H11 H 0.4689 0.1244 0.7399
N13 N 0.4862 0.2078 0.7391
H13 H 0.4856 0.1912 0.748
N15 N 0.1369 0.1209 0.6516
H15 H 0.151 0.1155 0.6329
N17 N 0.4271 0.1108 0.5644
N20 N 0.4114 0.0695 0.5912
H20 H 0.4064 0.0792 0.6108
N22 N 0.4982 0.1607 0.7003
O600 O 0.1302 -0.0128 0.4808
O625 O 0.5587 0.1494 0.8185
N32 N 0.0989 0.0612 0.5355
N33 N 0.3389 0.2408 0.715
H33 H 0.3429 0.2289 0.6974
N34 N 0.2688 0.1083 0.5542
N35 N 0.3637 0.2497 0.6462
N39 N 0.2438 0.0749 0.588
H99A H 0.2358 0.0894 0.5998
N40 N 0.2078 0.1712 0.7738
H40 H 0.2237 0.1632 0.7577
N621 N 0.4248 0.1154 0.7908
O626 O 0.5396 0.1172 0.8503
O622 O 0.4095 0.0491 0.865
N616 N 0.4246 0.2062 0.5498
H616 H 0.4179 0.192 0.5628
O701 O 0.175 0.305 0.7737
O603 O 0.1921 0.0074 0.7209
N602 N 0.1878 0.0736 0.6421
C18 C 0.1231 0.1854 0.5368
O623 O 0.5112 0.0874 0.6865
N605 N 0.2712 0.2013 0.5374
C26 C 0.1487 0.1497 0.4787
H26 H 0.1596 0.1388 0.46
N613 N 0.3276 0.0378 0.7431
N608 N 0.1989 0.2478 0.6912
N617 N 0.3932 0.2298 0.5966
C41 C 0.0795 0.2455 0.5834
H41A H 0.0433 0.2384 0.5831
H41B H 0.1033 0.2448 0.611
C42 C 0.4147 0.2897 0.9153
H42 H 0.3884 0.2785 0.9248
C44 C 0.2721 0.2499 0.5223
C47 C 0.2632 0.09 0.7904
C48 C 0.3046 0.2166 0.4823
H98A H 0.3198 0.212 0.4615
C51 C 0.235 0.2581 0.5882
O610 O 0.1698 0.1638 0.8248
C57 C 0.1293 0.1957 0.4998
H57 H 0.1252 0.2145 0.4939
C64 C 0.1089 0.2018 0.5662
C68 C 0.5121 0.1595 0.8686
C69 C 0.4752 0.1318 0.4783
C72 C 0.3577 0.0349 0.6836
C74 C 0.129 0.1565 0.5431
C77 C 0.5238 0.1186 0.3877
H77 H 0.4918 0.1067 0.3753
C78 C 0.1066 0.1889 0.6021
H78 H 0.0986 0.1993 0.6226
C79 C 0.3169 0.2327 0.8141
H79A H 0.3049 0.2424 0.8334
C82 C 0.4587 0.1143 0.5032
C84 C 0.2651 0.0808 0.5562
C85 C 0.1165 0.1597 0.6073
C87 C 0.4703 0.1611 0.4802
H87 H 0.4792 0.1736 0.4624
C89 C 0.1272 0.0598 0.5082
C90 C 0.4926 0.0588 0.752
H90 H 0.5112 0.0554 0.7327
C91 C 0.4147 0.2322 0.5657
C94 C 0.5325 0.1354 0.6506
H94 H 0.5413 0.1184 0.6409
C96 C 0.1396 0.138 0.5134
C99 C 0.2804 0.0634 0.5297
H99 H 0.2779 0.0443 0.5325
C101 C 0.3368 0.2617 0.4397
H10A H 0.3704 0.2513 0.4521
H10B H 0.3144 0.2508 0.4174
C103 C 0.3849 0.03 0.6262
C108 C 0.4303 0.0832 0.5632
C114 C 0.3823 0.2534 0.614
C115 C 0.3375 0.0523 0.7123
C116 C 0.5856 0.1364 0.5892
H11A H 0.6124 0.1272 0.6113
H11B H 0.5562 0.1235 0.5764
C117 C 0.1432 0.0883 0.495
C121 C 0.3961 0.0976 0.8463
H121 H 0.3813 0.1016 0.8675
N606 N 0.2437 0.2323 0.5787
C125 C 0.6139 0.1491 0.5575
C126 C 0.1638 -0.0126 0.4523
H12A H 0.1492 0.0006 0.4305
H12B H 0.202 -0.0078 0.4659
C128 C 0.1411 0.1778 0.4731
H128 H 0.1444 0.1852 0.449
C130 C 0.5366 0.1363 0.3545
H13A H 0.5457 0.1243 0.335
H13B H 0.5047 0.1473 0.3414
H13C H 0.5674 0.1483 0.3664
C132 C 0.3185 0.2466 0.7792
H132 H 0.3092 0.2652 0.7746
C136 C 0.4632 0.2314 0.867
C138 C 0.1187 0.1045 0.7141
H138 H 0.1022 0.1212 0.7176
C141 C 0.25 0.0726 0.8208
H141 H 0.2592 0.0539 0.8244
C144 C 0.1935 0.2753 0.6841
C147 C 0.4775 0.2045 0.8812
C148 C 0.3623 0.3538 0.6169
H14A H 0.3235 0.3536 0.6163
H14B H 0.3848 0.3554 0.6448
C151 C 0.4629 0.0856 0.5043
H151 H 0.4751 0.0765 0.4846
C152 C 0.5098 0.1369 0.4194
H15B H 0.4806 0.1499 0.4063
H15C H 0.5421 0.1476 0.4336
C153 C 0.3307 0.0806 0.7038
C154 C 0.3801 0.2824 0.3917
H15D H 0.3892 0.2997 0.3812
H15E H 0.4134 0.272 0.4031
H15F H 0.3558 0.2719 0.3701
C159 C 0.3885 -0.0006 0.6294
H159 H 0.3963 -0.0117 0.6096
C161 C 0.1378 0.0365 0.4894
H161 H 0.159 0.0378 0.4713
C163 C 0.3006 0.0945 0.7286
C164 C 0.1165 0.1468 0.6462
C165 C 0.5108 0.137 0.684
C167 C 0.3715 0.4037 0.6158
H16A H 0.3963 0.4018 0.6426
H16B H 0.382 0.4195 0.6027
H16C H 0.3344 0.4061 0.6175
C168 C 0.3876 0.2809 0.5962
C169 C 0.3513 0.2882 0.4243
H169 H 0.3168 0.2982 0.4118
C170 C 0.2901 0.1954 0.5059
C171 C 0.4971 0.2111 0.7026
C172 C 0.4126 0.2816 0.565
H172 H 0.421 0.2986 0.5551
C173 C 0.4946 0.1671 0.9304
H173 H 0.4916 0.1605 0.9551
C174 C 0.4432 0.2001 0.5171
C176 C 0.4498 0.0705 0.5336
H176 H 0.4539 0.0513 0.5338
C178 C 0.4801 0.1938 0.918
H178 H 0.4711 0.2056 0.9366
C180 C 0.4455 0.0887 0.7864
C181 C 0.4837 0.0382 0.7752
H181 H 0.4961 0.0208 0.7698
C182 C 0.0747 0.274 0.5686
H182 H 0.1116 0.2796 0.5673
C188 C 0.2958 0.2448 0.4905
C193 C 0.2333 0.0507 0.6042
C194 C 0.495 0.1857 0.8532
C195 C 0.3023 0.1023 0.4952
H195 H 0.315 0.1105 0.4751
N612 N 0.3049 0.0506 0.7669
C202 C 0.3979 0.1185 0.8189
C203 C 0.207 0.0257 0.6659
H203 H 0.2196 0.0083 0.6606
C204 C 0.3644 0.0058 0.6911
H204 H 0.3585 -0.002 0.7143
C205 C 0.1877 0.2953 0.7104
H205 H 0.188 0.3145 0.7064
C206 C 0.3543 0.3005 0.6506
H206 H 0.344 0.3156 0.6637
C208 C 0.3743 0.3775 0.5914
H208 H 0.4128 0.3754 0.5907
C209 C 0.4727 0.0875 0.7572
C210 C 0.5142 0.1503 0.9045
H210 H 0.5285 0.1327 0.9128
C211 C 0.4243 0.2582 0.5495
H211 H 0.439 0.2586 0.5276
C219 C 0.1224 0.0827 0.7413
H219 H 0.1099 0.0857 0.764
C222 C 0.3732 0.3041 0.6159
C226 C 0.2841 0.1182 0.5253
C228 C 0.4627 0.2397 0.83
H228 H 0.4537 0.2578 0.821
C231 C 0.45 0.1687 0.5129
C235 C 0.3994 0.0416 0.5913
C237 C 0.3521 0.2732 0.6644
C238 C 0.4404 0.0664 0.8117
C239 C 0.1399 0.1007 0.6821
C245 C 0.3317 0.2055 0.8217
H245 H 0.3297 0.1967 0.8453
C247 C 0.2057 0.0491 0.6377
C248 C 0.4322 0.2766 0.8806
H24D H 0.4632 0.2867 0.8759
H24E H 0.4017 0.277 0.8559
C249 C 0.4404 0.1272 0.5366
C250 C 0.1807 0.2808 0.7472
C255 C 0.1938 0.1994 0.767
C256 C 0.1632 0.054 0.704
C257 C 0.1814 0.2141 0.7972
H257 H 0.1762 0.2056 0.8202
C259 C 0.0876 0.01 0.5263
C260 C 0.3403 0.3773 0.5504
H26A H 0.3477 0.3607 0.5372
H26B H 0.302 0.3776 0.55
H26C H 0.3485 0.3933 0.5366
C261 C 0.4726 0.2931 0.9471
H26D H 0.4869 0.2751 0.9568
H26E H 0.4976 0.3022 0.9347
H26F H 0.4687 0.3041 0.9694
N624 N 0.5382 0.1414 0.8427
C272 C 0.507 0.186 0.685
C274 C 0.5331 0.2127 0.6305
H274 H 0.544 0.214 0.6069
C275 C 0.1903 0.2339 0.7258
C276 C 0.3799 -0.0108 0.6626
H276 H 0.3843 -0.0298 0.6674
C277 C 0.2615 0.2773 0.5317
H277 H 0.2681 0.2922 0.5163
C279 C 0.5214 0.2337 0.6465
H279 H 0.5244 0.2506 0.6342
C281 C 0.5722 0.1005 0.4081
H28A H 0.5629 0.0893 0.4283
H28B H 0.5811 0.0887 0.3883
H28C H 0.6036 0.112 0.4207
C282 C 0.4774 0.2184 0.8045
C283 C 0.4149 0.0721 0.8434
C284 C 0.336 0.2294 0.7508
C288 C 0.299 0.0737 0.4997
H288 H 0.3095 0.0618 0.482
C290 C 0.5398 0.1597 0.6335
C292 C 0.0595 0.2934 0.5975
H29A H 0.0865 0.292 0.6235
H29B H 0.0588 0.3122 0.5877
H29C H 0.0236 0.2886 0.6
C294 C 0.4996 0.1092 0.7005
C295 C 0.2153 0.1278 0.8072
C296 C 0.3853 0.0524 0.8968
H29D H 0.4074 0.065 0.9169
H29E H 0.3484 0.0603 0.8864
C297 C 0.4601 0.0387 0.8045
H297 H 0.4562 0.023 0.8193
C298 C 0.2903 0.0771 0.7609
C303 C 0.5297 0.1871 0.6483
N611 N 0.2455 0.1152 0.7847
C306 C 0.3745 0.1452 0.8247
C308 C 0.3511 0.1909 0.7912
C315 C 0.0354 0.2775 0.5254
H31D H 0.0359 0.2965 0.517
H31E H 0.0474 0.2657 0.507
H31F H -0.0016 0.2725 0.5252
C322 C 0.0672 -0.015 0.5352
H322 H 0.071 -0.0314 0.5218
C325 C 0.162 0.0756 0.6744
C327 C 0.0825 0.0356 0.5428
C329 C 0.223 -0.0183 0.7188
H32A H 0.2068 -0.0274 0.693
H32B H 0.2611 -0.0137 0.7205
C330 C 0.1774 0.2403 0.7915
H330 H 0.172 0.2513 0.8123
C338 C 0.2414 0.2816 0.5637
H338 H 0.2318 0.2994 0.5699
C339 C 0.1807 0.2532 0.757
C340 C 0.052 0.0328 0.5699
C342 C 0.2215 0.0874 0.8443
H342 H 0.2197 0.0786 0.868
C344 C 0.1904 0.0295 0.6987
C352 C 0.1174 0.0108 0.4967
C353 C 0.2605 0.2277 0.5468
C357 C 0.3817 0.0244 0.916
H357 H 0.4179 0.0154 0.9217
C358 C 0.5034 0.2348 0.6823
H358 H 0.4959 0.2519 0.6921
C361 C 0.4766 0.2284 0.7615
C365 C 0.3954 0.3166 0.9025
H36G H 0.386 0.3261 0.9242
H36H H 0.4239 0.3267 0.895
H36I H 0.3632 0.3153 0.8796
C367 C 0.3368 0.2675 0.7025
C370 C 0.1594 -0.0428 0.4358
H370 H 0.1226 -0.0473 0.4179
C371 C 0.6623 0.1674 0.579
H37C H 0.6488 0.1835 0.5896
H37D H 0.6867 0.1572 0.6009
H37E H 0.6821 0.173 0.5603
C375 C 0.1423 0.0587 0.7367
H375 H 0.1426 0.0445 0.7551
C378 C 0.1976 0.1551 0.8055
C380 C 0.25 -0.0646 0.7459
H38C H 0.2254 -0.0749 0.7243
H38D H 0.2831 -0.0601 0.7387
H38E H 0.2593 -0.0755 0.7702
C383 C 0.2044 -0.0426 0.4141
H38I H 0.2006 -0.0262 0.3975
H38J H 0.2401 -0.0426 0.4337
H38K H 0.2008 -0.0588 0.3973
C384 C 0.2988 0.1648 0.4979
C387 C 0.3875 0.3064 0.4585
H38L H 0.3925 0.3244 0.4478
H38M H 0.3696 0.3086 0.4795
H38N H 0.4229 0.2978 0.4694
C389 C 0.2217 -0.038 0.7529
H389 H 0.1841 -0.0412 0.7548
C390 C 0.6294 0.1238 0.5392
H39A H 0.5965 0.1141 0.5245
H39B H 0.6505 0.1289 0.521
H39C H 0.6512 0.112 0.5601
C394 C 0.198 0.1113 0.837
H394 H 0.1723 0.1176 0.8504
C401 C 0.1903 0.3359 0.7742
H40A H 0.2287 0.3373 0.7741
H40B H 0.1679 0.3443 0.7493
C402 C 0.2578 -0.0219 0.7893
H40C H 0.2382 -0.0057 0.7939
H40D H 0.266 -0.0335 0.8129
H40E H 0.2917 -0.0164 0.784
C404 C 0.029 0.0093 0.5838
H404 H 0.0089 0.0097 0.6026
C410 C 0.0407 -0.0143 0.5653
H410 H 0.0299 -0.0312 0.5737
C422 C 0.3645 0.025 0.9541
H42A H 0.3919 0.0347 0.9748
H42B H 0.3295 0.0343 0.9492
H42C H 0.3611 0.0062 0.9628
C426 C 0.34 0.0072 0.8853
H42D H 0.3519 0.0052 0.8613
H42E H 0.3372 -0.0109 0.8965
H42F H 0.3045 0.0162 0.8787
C432 C 0.1824 -0.0653 0.4676
H43A H 0.1556 -0.0694 0.4819
H43B H 0.19 -0.0818 0.4545
H43C H 0.2159 -0.0588 0.4864
N700 N 0.0376 0.0594 0.5863
C702 C 0.2062 0.2816 0.6427
C703 C 0.1826 0.3532 0.8105
H703 H 0.1474 0.3534 0.8173
O801 O -0.0084 0.069 0.5735
O800 O 0.0474 0.0612 0.6213
C761 C 0.237 0.34 0.8403
H76A H 0.2536 0.353 0.8615
H76B H 0.228 0.3232 0.852
H76C H 0.2633 0.3358 0.8254
C760 C 0.207 0.3798 0.798
H76D H 0.2419 0.3755 0.7927
H76E H 0.182 0.3873 0.7739
H76F H 0.2133 0.3933 0.8194
O18 O 0.7766 0.3534 0.6991
H18 H 0.7747 0.3451 0.7195
O23 O 0.7478 0.368 0.7665
H23 H 0.7383 0.3518 0.7609
O28 O 0.6206 0.3844 0.7664
H28 H 0.5972 0.3939 0.7727
O29 O 0.6452 0.4244 0.7465
O52 O 0.6464 0.3572 0.7055
H52 H 0.6157 0.3564 0.7092
O58 O 0.7523 0.3931 0.6693
C191 C 0.7293 0.3847 0.7311
C196 C 0.6682 0.3844 0.7144
C397 C 0.643 0.3986 0.7442
C407 C 0.7534 0.3775 0.6976
O19 O 0.7047 0.2536 0.8832
O21 O 0.7991 0.2348 0.7086
O22 O 0.8584 0.4074 0.9264
O26 O 0.7978 0.4999 0.8159
O27 O 0.6441 0.2115 0.7376
O31 O 0.6922 0.3598 0.9033
O32 O 0.917 0.3693 0.7043
O34 O 0.874 0.5263 0.6975
O38 O 0.5265 0.3949 0.9354
N502 N 0.8785 0.3975 0.8672
H502 H 0.8848 0.4057 0.8467
O46 O 0.9068 0.2867 0.7964
O47 O 0.9054 0.5094 0.9428
N503 N 0.8879 0.3727 0.7987
O50 O 0.685 0.2682 0.6233
O54 O 0.6475 0.5204 0.5372
N519 N 0.6529 0.3976 0.5813
H519 H 0.6401 0.4014 0.6014
N505 N 0.7336 0.3265 0.8259
N517 N 0.664 0.3131 0.6376
H517 H 0.6557 0.3226 0.6562
O66 O 0.4618 0.3782 0.7579
O67 O 0.4812 0.4734 0.5461
N509 N 0.7821 0.4421 0.6126
N518 N 0.6596 0.3537 0.6059
O73 O 0.5573 0.3042 0.8641
N507 N 0.8107 0.3852 0.604
H507 H 0.7975 0.3907 0.6232
N504 N 0.7869 0.4537 0.8062
H504 H 0.7914 0.4406 0.7904
N514 N 0.576 0.373 0.8358
N2 N 0.786 0.2803 0.7279
H2 H 0.7881 0.297 0.7198
N5 N 0.7602 0.3013 0.7776
N8 N 0.5139 0.395 0.539
N9 N 0.7536 0.4176 0.833
N14 N 0.8869 0.4046 0.7366
H14 H 0.8737 0.4082 0.7566
O500 O 0.9884 0.4661 0.7751
N18 N 0.5829 0.323 0.8095
H98 H 0.5887 0.3388 0.7998
O520 O 0.6775 0.4183 0.5292
N21 N 0.8065 0.3015 0.6654
O506 O 0.8675 0.2595 0.5828
N25 N 0.6097 0.4622 0.8093
H25 H 0.6151 0.4548 0.7879
N27 N 0.7251 0.3773 0.8524
H27 H 0.7331 0.3718 0.831
N28 N 0.6132 0.4482 0.5959
N29 N 0.8103 0.3434 0.6333
N30 N 0.8491 0.4546 0.7555
O522 O 0.5173 0.4674 0.7022
O501 O 0.9941 0.4364 0.8196
N37 N 0.5914 0.4179 0.8226
N38 N 0.922 0.4472 0.8649
N523 N 0.5224 0.3994 0.6628
N516 N 0.6391 0.2953 0.7018
C11 C 0.7753 0.4686 0.6165
O508 O 0.8345 0.3991 0.5501
C13 C 0.873 0.3674 0.8636
O528 O 0.4444 0.4346 0.5536
C15 C 0.657 0.2464 0.6926
H15A H 0.6705 0.2335 0.6776
N510 N 0.7411 0.5046 0.6503
C20 C 0.7482 0.2513 0.8165
H20A H 0.7426 0.2344 0.8278
N500 N 0.9831 0.4588 0.8076
C22 C 0.47 0.3675 1.0159
H22A H 0.5013 0.3557 1.0268
H22B H 0.4392 0.3566 1.0007
H22C H 0.4602 0.3768 1.0376
C25 C 0.7058 0.3044 0.8802
H25A H 0.6922 0.3069 0.9025
C27 C 0.718 0.4189 0.8907
H27A H 0.7052 0.4093 0.9097
C29 C 0.881 0.3556 0.8284
C30 C 0.8875 0.3247 0.8306
C33 C 0.8742 0.4536 0.725
N511 N 0.717 0.5143 0.6776
N521 N 0.5556 0.453 0.6532
H521 H 0.565 0.4381 0.6429
C37 C 0.5013 0.3753 0.9565
H37A H 0.5276 0.3607 0.9678
H37B H 0.4693 0.3669 0.9375
C38 C 0.6684 0.1909 0.7165
H38A H 0.7034 0.1976 0.7134
H38B H 0.6436 0.1872 0.6898
C39 C 0.7359 0.2751 0.834
C43 C 0.901 0.3775 0.733
C49 C 0.6228 0.2583 0.7468
C50 C 0.8807 0.4788 0.704
C53 C 0.7486 0.46 0.866
H53 H 0.7551 0.4791 0.8682
C54 C 0.8975 0.3606 0.7687
C55 C 0.8206 0.3567 0.6027
C56 C 0.8366 0.3024 0.604
C59 C 0.4843 0.3886 0.9887
H79 H 0.5146 0.4002 1.0046
C60 C 0.8907 0.4265 0.7132
C61 C 0.8906 0.4623 0.921
H61 H 0.8741 0.4574 0.941
N515 N 0.6104 0.3061 0.7589
C63 C 0.7677 0.2507 0.7844
H63 H 0.7784 0.2341 0.775
C65 C 0.6883 0.3164 0.5738
H65 H 0.6941 0.2973 0.573
C66 C 0.7468 0.4772 0.6472
C67 C 0.7902 0.4893 0.5933
H67 H 0.7836 0.5078 0.598
C70 C 0.8356 0.4781 0.7657
C71 C 0.5702 0.478 0.6376
C73 C 0.6716 0.2558 0.911
H73A H 0.6382 0.2665 0.8989
H73B H 0.6923 0.265 0.9357
C75 C 0.5604 0.4356 0.8907
H75 H 0.5509 0.4421 0.9133
N512 N 0.6577 0.4946 0.7545
C80 C 0.8641 0.3233 0.8922
H80 H 0.8554 0.3129 0.9124
C81 C 0.6707 0.3277 0.6044
C83 C 0.9724 0.529 0.8507
H83 H 0.9824 0.5469 0.8454
C86 C 0.8765 0.5062 0.9713
H86A H 0.8903 0.4903 0.9886
H86B H 0.8373 0.5035 0.9581
C88 C 0.578 0.4547 0.8641
H88 H 0.5781 0.4737 0.8684
C92 C 0.6851 0.3602 0.545
H92 H 0.6886 0.3723 0.5248
C93 C 0.9335 0.4952 0.8873
O526 O 0.5664 0.366 0.4431
C97 C 0.8979 0.4432 0.8936
C98 C 0.7716 0.2776 0.7644
C100 C 0.8756 0.3093 0.8609
H100 H 0.8754 0.29 0.8601
C102 C 0.9151 0.4267 0.6823
H102 H 0.9273 0.41 0.6742
C104 C 0.8653 0.5029 0.7166
C105 C 0.8135 0.2746 0.6682
C106 C 0.9501 0.5248 0.8822
H106 H 0.9455 0.5391 0.8992
O525 O 0.526 0.3232 0.5688
C109 C 0.9008 0.314 0.797
O513 O 0.6151 0.5027 0.844
C112 C 0.7175 0.3282 0.8596
C118 C 0.594 0.4441 0.833
C119 C 0.8422 0.5044 0.749
H119 H 0.8322 0.521 0.7587
C120 C 0.9075 0.4764 0.6735
H120 H 0.9152 0.4923 0.6607
C123 C 0.697 0.3329 0.545
H123 H 0.7111 0.3255 0.525
C124 C 0.7303 0.4581 0.6704
H124 H 0.7357 0.4391 0.6675
C127 C 0.5419 0.3584 0.8912
H127 H 0.5294 0.344 0.9044
C129 C 0.8646 0.3521 0.8954
H129 H 0.8596 0.3608 0.9183
C131 C 0.5582 0.4063 0.8815
C134 C 0.6231 0.2279 0.9495
H13D H 0.6136 0.2096 0.9567
H13E H 0.5898 0.2381 0.9374
H13F H 0.6443 0.2374 0.9734
C135 C 0.6107 0.4998 0.5885
C137 C 0.5421 0.3854 0.9042
N524 N 0.5268 0.3613 0.6043
H524 H 0.5355 0.3786 0.6049
C140 C 0.939 0.4744 0.8619
C142 C 0.7299 0.4054 0.8589
C143 C 0.8393 0.3438 0.5731
H143 H 0.8481 0.3543 0.5531
C145 C 0.903 0.3306 0.7652
H145 H 0.9079 0.3229 0.7416
C149 C 0.7052 0.468 0.6983
H149 H 0.6917 0.4558 0.7142
C150 C 0.7615 0.4454 0.8363
C155 C 0.6731 0.5169 0.504
H15G H 0.6462 0.5101 0.4797
H15H H 0.7038 0.5039 0.5115
C156 C 0.9222 0.4511 0.6624
H156 H 0.9376 0.45 0.6409
C157 C 0.6043 0.252 0.7769
H157 H 0.6 0.2333 0.782
C158 C 0.7432 0.3013 0.8113
C160 C 0.6667 0.3691 0.5787
C166 C 0.5098 0.457 0.4824
H166 H 0.5017 0.4756 0.4853
C175 C 0.8754 0.4146 0.8976
C177 C 0.9803 0.5083 0.8278
H177 H 0.9958 0.5126 0.807
C179 C 0.6565 0.4206 0.5573
C183 C 0.8141 0.4828 0.564
H183 H 0.822 0.4966 0.5474
C185 C 0.5617 0.3533 0.8565
C186 C 0.7326 0.5592 0.5363
H18A H 0.7145 0.5593 0.5574
H18B H 0.7414 0.578 0.5308
H18C H 0.766 0.5485 0.5448
C187 C 0.5184 0.4204 0.6888
C189 C 0.8514 0.6034 0.6965
H18D H 0.8572 0.6181 0.6792
H18E H 0.8751 0.6062 0.7234
H18F H 0.8134 0.6036 0.6969
C190 C 0.936 0.2756 0.7708
H19A H 0.96 0.29 0.7653
H19B H 0.9097 0.2706 0.7453
C192 C 0.624 0.2859 0.7336
C197 C 0.6415 0.2381 0.7239
N527 N 0.4747 0.4476 0.5379
C207 C 0.6281 0.2098 0.8818
H20B H 0.6522 0.2089 0.8646
H20C H 0.5945 0.2192 0.8679
H20D H 0.6196 0.1913 0.8887
C212 C 0.5302 0.4488 0.6806
C213 C 0.8566 0.5534 0.709
H21A H 0.8781 0.5576 0.7366
H21B H 0.818 0.5524 0.7086
C215 C 0.9264 0.2296 0.791
H21C H 0.893 0.2327 0.7695
H21D H 0.919 0.232 0.8166
H21E H 0.9394 0.211 0.7891
C217 C 0.8859 0.5331 0.996
H217 H 0.882 0.5499 0.9793
C218 C 0.7257 0.4467 0.8931
H218 H 0.7157 0.4569 0.9129
C220 C 0.6566 0.2254 0.92
H220 H 0.6911 0.2157 0.9334
C221 C 0.8639 0.577 0.6812
H221 H 0.9032 0.5774 0.682
C223 C 0.7001 0.4973 0.7029
C224 C 0.6363 0.5058 0.7799
C225 C 0.6411 0.4468 0.5676
C227 C 0.8299 0.2582 0.6404
H227 H 0.8309 0.2389 0.6417
C229 C 0.4951 0.3666 0.7029
C230 C 0.5719 0.5253 0.6336
H230 H 0.5638 0.5423 0.6434
C232 C 0.9672 0.4806 0.8322
C233 C 0.4949 0.317 0.6842
H233 H 0.4912 0.2982 0.6891
C234 C 0.6535 0.2757 0.6808
C242 C 0.591 0.2705 0.8011
H242 H 0.5814 0.2653 0.8242
C243 C 0.7154 0.1708 0.7875
H24A H 0.7186 0.1542 0.8035
H24B H 0.6987 0.1852 0.7993
H24C H 0.7515 0.1766 0.7867
C246 C 0.5013 0.4397 0.5074
C251 C 0.4205 0.3845 0.8099
H251 H 0.4495 0.3722 0.826
C252 C 0.5586 0.5025 0.6492
H252 H 0.5404 0.5038 0.6692
C253 C 0.8449 0.273 0.6104
C254 C 0.946 0.5294 1.0265
H25B H 0.9539 0.5447 1.0451
H25C H 0.9729 0.5289 1.0115
H25D H 0.9475 0.5123 1.0412
C258 C 0.7141 0.2775 0.868
C262 C 0.6351 0.4966 0.5565
C263 C 0.819 0.4054 0.5789
C264 C 0.8173 0.3164 0.6338
C266 C 0.6005 0.4734 0.6061
C268 C 0.6733 0.5106 0.7297
C269 C 0.6494 0.4709 0.5462
H269 H 0.6649 0.4691 0.5248
C271 C 0.5458 0.356 0.5045
H271 H 0.5533 0.3371 0.5046
C273 C 0.9082 0.4888 0.9181
C278 C 0.4957 0.4155 0.7208
H278 H 0.4877 0.4302 0.736
C285 C 0.5654 0.324 0.8442
C286 C 0.8443 0.317 0.5734
H286 H 0.8533 0.3081 0.5522
C291 C 0.6933 0.5462 0.4973
H291 H 0.6607 0.5582 0.4884
C299 C 0.5985 0.3328 0.3975
H299 H 0.632 0.3437 0.3993
C300 C 0.5163 0.3535 0.6392
C301 C 0.5282 0.3689 0.5362
C307 C 0.6005 0.525 0.5999
H307 H 0.6099 0.5411 0.5884
C309 C 0.7101 0.357 0.8736
C310 C 0.8052 0.4793 0.7985
C311 C 0.6694 0.2849 0.6432
C312 C 0.8079 0.4352 0.5853
C313 C 0.432 0.4074 0.9701
H31A H 0.422 0.4169 0.9914
H31B H 0.4016 0.3959 0.9555
H31C H 0.4405 0.4207 0.9519
C314 C 0.5922 0.3002 0.789
C317 C 0.5113 0.3721 0.668
C320 C 0.5387 0.4012 0.4766
C321 C 0.53 0.4497 0.4518
H321 H 0.5353 0.4626 0.4332
C323 C 0.4846 0.3367 0.7112
H323 H 0.4719 0.3315 0.7331
C324 C 0.8259 0.4569 0.5593
H324 H 0.8447 0.4518 0.5408
C326 C 0.6774 0.1646 0.7421
H326 H 0.6412 0.1579 0.7436
C328 C 0.5746 0.3995 0.8458
C331 C 0.5175 0.4108 0.5083
C333 C 0.8301 0.5676 0.6369
H33A H 0.8374 0.5803 0.6174
H33B H 0.7912 0.5677 0.6346
H33C H 0.8412 0.5492 0.6317
C335 C 0.4858 0.3894 0.7289
C337 C 0.6045 0.3022 0.3959
H33D H 0.6387 0.2966 0.4148
H33E H 0.6045 0.2968 0.369
H33F H 0.5741 0.2934 0.4027
C341 C 0.4418 0.3987 0.7829
H34A H 0.4721 0.4105 0.7974
H34B H 0.4133 0.4103 0.7655
C348 C 0.7172 0.543 0.4625
H34C H 0.7298 0.5607 0.4559
H34D H 0.6894 0.5359 0.4395
H34E H 0.7479 0.5303 0.4698
C350 C 0.5766 0.3328 0.4373
H35A H 0.6043 0.3253 0.4606
H35B H 0.5426 0.3223 0.4329
C351 C 0.858 0.2221 0.5164
H35C H 0.8416 0.2397 0.5063
H35D H 0.833 0.2121 0.5279
H35E H 0.8643 0.2116 0.4945
C356 C 0.6308 0.5336 0.7859
H356 H 0.6207 0.5409 0.8078
C359 C 0.5105 0.3249 0.65
H359 H 0.5176 0.3111 0.6333
C360 C 0.7022 0.1426 0.7194
H36A H 0.7053 0.1251 0.7333
H36B H 0.7382 0.1485 0.7184
H36C H 0.6784 0.1405 0.6923
C362 C 0.7975 0.2597 0.7033
C364 C 0.5451 0.3417 0.3633
H36D H 0.5393 0.3614 0.3652
H36E H 0.5136 0.3318 0.3667
H36F H 0.55 0.3375 0.3373
C366 C 0.5433 0.4202 0.4491
H366 H 0.5556 0.4144 0.4274
C368 C 0.5506 0.3719 0.4761
C369 C 0.947 0.1951 0.5701
H36J H 0.9724 0.1896 0.5557
H36K H 0.9192 0.1809 0.5677
H36L H 0.9661 0.1978 0.5982
C372 C 0.6422 0.5501 0.7545
H372 H 0.6316 0.5687 0.7522
C373 C 0.8828 0.2308 0.5892
H37F H 0.8508 0.2188 0.5859
H37G H 0.909 0.2276 0.6156
C374 C 0.5273 0.3494 0.5688
C381 C 0.6684 0.5393 0.7274
H381 H 0.6812 0.5502 0.7096
C382 C 0.4005 0.404 0.8403
H38F H 0.3841 0.3929 0.857
H38G H 0.3735 0.417 0.8251
H38H H 0.4316 0.414 0.8571
C391 C 0.9708 0.2505 0.7873
H391 H 0.9876 0.2437 0.7667
C398 C 0.8506 0.5322 1.0195
H39D H 0.8599 0.5468 1.0394
H39E H 0.8539 0.5146 1.033
H39F H 0.8133 0.5347 1.0029
C406 C 0.6194 0.4914 0.8123
C411 C 0.3687 0.3667 0.7907
H41C H 0.3554 0.3587 0.8117
H41D H 0.3781 0.3522 0.7747
H41E H 0.3403 0.3782 0.7737
C440 C 0.9136 0.227 0.5492
H440 H 0.9373 0.2421 0.5448
C470 C 1.014 0.2532 0.8253
H47A H 1.0399 0.2671 0.8226
H47B H 1.0326 0.2357 0.8321
H47C H 0.9976 0.2585 0.8462
O39 O 0.3609 0.1886 0.6595
H39 H 0.3467 0.1983 0.6734
O45 O 0.375 0.1166 0.6417
O48 O 0.3904 0.1525 0.6089
H48 H 0.4145 0.164 0.6189
O55 O 0.2605 0.1668 0.6066
H55 H 0.2611 0.1838 0.6083
O59 O 0.2301 0.1921 0.6679
H59 H 0.2097 0.195 0.6823
O805 O 0.2636 0.1566 0.7093
C240 C 0.2807 0.1552 0.6454
C267 C 0.3436 0.1597 0.6612
C287 C 0.2557 0.1685 0.6778
C396 C 0.3703 0.1423 0.6373
Cl4 Cl 0.5434(3) 0.27048(16) 0.1893(2)
Cl6 Cl 0.4484(4) 0.3024(2) 0.1926(3)
Cl5 Cl 0.5511(3) 0.31256(17) 0.2507(2)
C471 C 0.5209(8) 0.3045(4) 0.1986(7)
H471 H 0.5298 0.3185 0.1807
Cl98 Cl 0.1394(4) 0.42464(13) 0.1811(2)
Cl99 Cl 0.1771(4) 0.4425(3) 0.1149(3)
Cl33 Cl 0.2470(5) 0.4113(2) 0.1611(4)
C699 C 0.2065(10) 0.4391(3) 0.1703(7)
H699 H 0.2252 0.4551 0.1858
O562 O 0.9149(3) 0.01284(16) 0.1142(2)
C666 C 0.9020(18) 0.0024(8) 0.1556(13)
O911 O 0.6553(7) 0.7904(3) 0.0648(5)
Cl60 Cl 0.5309(4) 0.8006(2) 0.8264(3)
Cl61 Cl 0.4805(13) 0.8447(3) 0.8445(7)
C870 C 0.511(2) 0.8296(7) 0.811(2)
H870 H 0.5386 0.8412 0.8041
Cl87 Cl 0.4523(9) 0.8232(5) 0.7717(9)
Cl7 Cl 0.5566(5) 0.0891(3) 0.1930(5)
Cl8 Cl 0.6063(5) 0.07397(19) 0.2726(4)
Cl9 Cl 0.5786(4) 0.0345(3) 0.2119(3)
C241 C 0.5608(15) 0.0637(6) 0.2215(10)
H241 H 0.5237 0.0613 0.2249
Cl1 Cl 0.7762(6) 0.1330(3) 0.1894(3)
Cl3 Cl 0.6631(6) 0.1238(3) 0.1718(5)
Cl2 Cl 0.7214(6) 0.1005(3) 0.1240(5)
C293 C 0.7069(16) 0.1308(6) 0.1463(10)
H293 H 0.6980 0.1470 0.1285
Cl12 Cl 0.7049(5) 0.9128(2) 0.0521(3)
Cl11 Cl 0.8137(5) 0.8954(2) 0.0597(2)
C706 C 0.7648(7) 0.9196(3) 0.0366(5)
H706 H 0.7562 0.9177 0.0071
Cl10 Cl 0.7902(4) 0.95492(19) 0.0519(2)
Cl30 Cl 0.4680(6) 0.3684(3) 0.1317(4)
Cl31 Cl 0.4750(8) 0.3801(4) 0.2085(6)
Cl32 Cl 0.4171(13) 0.4114(5) 0.1517(7)
C332 C 0.471(4) 0.3913(9) 0.1598(12)
H332 H 0.5031 0.4027 0.1606
Cl16 Cl 0.5260(7) 0.5128(4) 0.2301(4)
Cl18 Cl 0.5718(7) 0.5215(4) 0.1673(6)
Cl17 Cl 0.5217(9) 0.4725(4) 0.1772(9)
C305 C 0.5525(17) 0.5002(9) 0.2011(10)
H305 H 0.5878 0.4931 0.2184
Cl21 Cl 0.3062(6) 0.3215(3) 0.1615(6)
Cl20 Cl 0.322(2) 0.3499(11) 0.0911(15)
Cl22 Cl 0.3039(15) 0.3716(5) 0.1555(10)
C490 C 0.3261(13) 0.3489(6) 0.1224(15)
H490 H 0.3664 0.3499 0.1336
O563 O 0.9214(9) 0.9605(4) 0.1589(6)
Cl63 Cl 0.4563(14) 0.9889(9) 0.0849(9)
Cl62 Cl 0.4566(11) 0.9328(7) 0.0784(11)
Cl64 Cl 0.3735(10) 0.9493(4) 0.0208(9)
C555 C 0.4386(14) 0.9626(7) 0.0479(11)
O237 O 0.1162(10) 0.8914(6) 0.0531(10)
C289 C 0.7361(18) 0.8241(7) 0.0946(12)
C334 C 0.519(4) 0.8992(11) 0.002(2)
C388 C 0.568(3) 0.8882(11) 0.037(2)
C687 C 0.626(3) 0.8689(13) 0.040(2)
C711 C 0.730(3) 0.825(2) 0.0530(17)
C788 C 0.674(4) 0.849(2) 0.041(3)
O236 O 0.117(3) 0.8554(12) 0.237(2)
O799 O 0.122(2) 0.858(2) 0.189(2)
O234 O 0.7628(14) 0.7237(9) 0.9587(17)
O611 O 0.8685(11) 0.6881(5) 0.0507(10)
O612 O 0.565(3) 0.8429(16) 0.987(2)
O235 O 0.046(4) 0.8977(8) 0.174(2)
O900 O 0.947(4) 0.8828(10) 0.1945(15)
O781 O 0.759(3) 0.7373(17) 0.0934(10)
O902 O 0.693(2) 0.6417(16) 1.002(3)
O448 O 0.736(4) 0.637(2) 1.029(3)
O910 O 0.105(3) 0.8823(17) 0.106(3)
O561 O 0.8596(9) 0.0404(4) 0.1704(6)
O777 O 0.7514(15) 0.7730(7) 0.0046(9)
O782 O 0.1997(14) 0.9221(6) 0.1666(10)
C889 C 0.9283(10) 0.7645(6) 0.9556(7)
C888 C 0.876(3) 0.7625(8) 1.0124(14)
C891 C 0.9218(7) 0.7734(3) 0.9959(5)
C892 C 0.849(3) 0.7524(9) 0.9849(16)
O558 O 0.9059(12) 0.7169(5) 0.9738(9)
O557 O 0.7038(15) 0.5742(7) 0.1072(12)
O766 O 0.503(5) 0.9338(15) 0.937(3)
C712 C 0.531(5) 0.920(4) 0.944(8)
O755 O 0.986(4) 0.946(3) 0.221(5)
O786 O 0.898(4) 0.5679(9) 0.422(3)
O590 O 0.875(3) 0.7186(12) 0.111(2)
O591 O 0.8640(14) 0.9246(7) 0.1013(8)
